data_1502842
loop_
_publ_author_name
'Li, Qing'
'Ding, Chang-Hua'
'Hou, Xue-Long'
'Dai, Li-Xin'

_publ_section_title
;
 Diastereo- and enantioselective synthesis of alpha,gamma-diaminobutyric
 acid derivatives via Cu-catalyzed asymmetric Michael reaction.
;
_journal_issue 5
_journal_name_full 'Organic letters'
_journal_page_first 1080
_journal_page_last 1083
_journal_paper_doi 10.1021/ol100060t
_journal_volume 12
_journal_year 2010
_chemical_absolute_configuration ad
_chemical_formula_sum 'C14 H19 Br N2 O4'
_chemical_formula_weight 359.22
_chemical_name_systematic
; 
 ? 
;
_space_group_IT_number 19
_symmetry_cell_setting orthorhombic
_symmetry_space_group_name_Hall 'P 2ac 2ab'
_symmetry_space_group_name_H-M 'P 21 21 21'
_atom_sites_solution_hydrogens geom
_atom_sites_solution_primary direct
_atom_sites_solution_secondary difmap
_audit_creation_method SHELXL-97
_cell_angle_alpha 90.00
_cell_angle_beta 90.00
_cell_angle_gamma 90.00
_cell_formula_units_Z 4
_cell_length_a 5.8600(6)
_cell_length_b 15.3822(15)
_cell_length_c 18.6383(18)
_cell_measurement_reflns_used 1479
_cell_measurement_temperature 293(2)
_cell_measurement_theta_max 39.369
_cell_measurement_theta_min 5.111
_cell_volume 1680.1(3)
_computing_cell_refinement 'Bruker SMART'
_computing_data_collection 'Bruker SMART'
_computing_data_reduction 'Bruker SHELXTL'
_computing_molecular_graphics 'Bruker SHELXTL'
_computing_publication_material 'Bruker SHELXTL'
_computing_structure_refinement 'SHELXL-97 (Sheldrick, 1997)'
_computing_structure_solution 'SHELXS-97 (Sheldrick, 1990)'
_diffrn_ambient_temperature 293(2)
_diffrn_measured_fraction_theta_full 0.997
_diffrn_measured_fraction_theta_max 0.997
_diffrn_measurement_device_type 'CCD area detector'
_diffrn_measurement_method 'phi and omega scans'
_diffrn_radiation_monochromator graphite
_diffrn_radiation_source 'fine-focus sealed tube'
_diffrn_radiation_type MoK\a
_diffrn_radiation_wavelength 0.71073
_diffrn_reflns_av_R_equivalents 0.0684
_diffrn_reflns_av_sigmaI/netI 0.0948
_diffrn_reflns_limit_h_max 7
_diffrn_reflns_limit_h_min -7
_diffrn_reflns_limit_k_max 18
_diffrn_reflns_limit_k_min -15
_diffrn_reflns_limit_l_max 22
_diffrn_reflns_limit_l_min -22
_diffrn_reflns_number 9228
_diffrn_reflns_theta_full 25.99
_diffrn_reflns_theta_max 25.99
_diffrn_reflns_theta_min 1.72
_exptl_absorpt_coefficient_mu 2.462
_exptl_absorpt_correction_T_max 1.00000
_exptl_absorpt_correction_T_min 0.75347
_exptl_absorpt_correction_type empirical
_exptl_absorpt_process_details sadabs
_exptl_crystal_colour colorless
_exptl_crystal_density_diffrn 1.420
_exptl_crystal_density_method 'not measured'
_exptl_crystal_description prismatic
_exptl_crystal_F_000 736
_exptl_crystal_size_max 0.356
_exptl_crystal_size_mid 0.081
_exptl_crystal_size_min 0.044
_refine_diff_density_max 0.342
_refine_diff_density_min -0.365
_refine_diff_density_rms 0.049
_refine_ls_abs_structure_details 'Flack H D (1983), Acta Cryst. A39, 876-881'
_refine_ls_abs_structure_Flack 0.032(14)
_refine_ls_extinction_method none
_refine_ls_goodness_of_fit_ref 0.922
_refine_ls_hydrogen_treatment constr
_refine_ls_matrix_type full
_refine_ls_number_parameters 193
_refine_ls_number_reflns 3282
_refine_ls_number_restraints 0
_refine_ls_restrained_S_all 0.922
_refine_ls_R_factor_all 0.0907
_refine_ls_R_factor_gt 0.0462
_refine_ls_shift/su_max 0.006
_refine_ls_shift/su_mean 0.001
_refine_ls_structure_factor_coef Fsqd
_refine_ls_weighting_details
; calc 
 [0.00000+1.00000exp(2.00(sin\q/\l)^2^)]/ 
   [\s^2^(Fo^2^)+0.0000+0.0000*P+(0.0384P)^2^+0.0000sin\q/\l] 
 where P = 0.33333Fo^2^ + 0.66667Fc^2^ 
;
_refine_ls_weighting_scheme calc
_refine_ls_wR_factor_gt 0.0898
_refine_ls_wR_factor_ref 0.1022
_reflns_number_gt 1710
_reflns_number_total 3282
_reflns_threshold_expression >2sigma(I)
_cod_data_source_file ol100060t_si_002.cif
_cod_data_source_block cd29190
_cod_depositor_comments
;
The following automatic conversions were performed:

'_symmetry_cell_setting' value 'Orthorhombic' changed to
'orthorhombic' according to
/home/saulius/struct/CIF-dictionaries/cif_core.dic dictionary named
'cif_core.dic' version 2.4.2 from 2011-04-26.

Automatic conversion script
Id: cif_fix_values 1715 2011-07-08 13:25:40Z adriana 
;
_cod_original_sg_symbol_H-M P2(1)2(1)2(1)
_cod_database_code 1502842

loop_
_symmetry_equiv_pos_as_xyz
'x, y, z'
'-x+1/2, -y, z+1/2'
'-x, y+1/2, -z+1/2'
'x+1/2, -y+1/2, -z'

loop_
_atom_site_label
_atom_site_type_symbol
_atom_site_fract_x
_atom_site_fract_y
_atom_site_fract_z
_atom_site_U_iso_or_equiv
_atom_site_adp_type
_atom_site_occupancy
_atom_site_symmetry_multiplicity
_atom_site_calc_flag
_atom_site_refinement_flags
Br Br 0.95769(13) 0.76020(3) 0.09164(4) 0.1040(3) Uani 1 1 d .
N1 N 0.8782(7) 0.2392(2) 0.20079(19) 0.0743(12) Uani 1 1 d .
H1A H 0.7593 0.2195 0.2224 0.089 Uiso 1 1 calc R
H1B H 0.9739 0.2037 0.1816 0.089 Uiso 1 1 calc R
N2 N 1.1620(7) 0.3360(2) 0.0071(2) 0.0499(10) Uani 1 1 d .
O1 O 0.5306(6) 0.3768(2) 0.21754(16) 0.0620(9) Uani 1 1 d .
O2 O 0.8141(5) 0.43206(18) 0.28564(14) 0.0449(7) Uani 1 1 d .
O3 O 1.0195(7) 0.3094(2) -0.03371(18) 0.0798(11) Uani 1 1 d .
O4 O 1.3187(7) 0.3803(3) -0.01081(19) 0.0960(14) Uani 1 1 d .
C1 C 1.1387(7) 0.3135(3) 0.0844(2) 0.0461(11) Uani 1 1 d .
H1D H 1.2757 0.3308 0.1099 0.055 Uiso 1 1 calc R
H1E H 1.1216 0.2510 0.0895 0.055 Uiso 1 1 calc R
C2 C 0.9168(8) 0.3311(2) 0.1967(2) 0.0442(11) Uani 1 1 d .
H2 H 1.0625 0.3443 0.2201 0.053 Uiso 1 1 calc R
C3 C 0.7302(8) 0.3823(3) 0.2335(2) 0.0427(11) Uani 1 1 d .
C4 C 0.9320(7) 0.3591(2) 0.11725(19) 0.0391(10) Uani 1 1 d .
H4 H 0.7949 0.3382 0.0926 0.047 Uiso 1 1 calc R
C5 C 0.9419(7) 0.4579(2) 0.1094(2) 0.0395(10) Uani 1 1 d .
C6 C 0.7630(8) 0.5021(3) 0.0782(2) 0.0496(12) Uani 1 1 d .
H6 H 0.6369 0.4717 0.0613 0.060 Uiso 1 1 calc R
C7 C 0.7708(9) 0.5928(3) 0.0721(2) 0.0602(14) Uani 1 1 d .
H7 H 0.6503 0.6227 0.0510 0.072 Uiso 1 1 calc R
C8 C 0.9523(10) 0.6364(2) 0.0968(2) 0.0565(12) Uani 1 1 d .
C9 C 1.1318(9) 0.5949(3) 0.1272(2) 0.0613(14) Uani 1 1 d .
H9 H 1.2564 0.6264 0.1438 0.074 Uiso 1 1 calc R
C10 C 1.1283(8) 0.5049(3) 0.1334(2) 0.0539(12) Uani 1 1 d .
H10 H 1.2518 0.4761 0.1538 0.065 Uiso 1 1 calc R
C11 C 0.6709(8) 0.4883(3) 0.3318(2) 0.0519(13) Uani 1 1 d .
C12 C 0.5644(11) 0.5586(3) 0.2866(3) 0.0933(19) Uani 1 1 d .
H12A H 0.6799 0.5858 0.2578 0.140 Uiso 1 1 calc R
H12B H 0.4949 0.6013 0.3172 0.140 Uiso 1 1 calc R
H12C H 0.4503 0.5336 0.2559 0.140 Uiso 1 1 calc R
C13 C 0.8450(10) 0.5263(3) 0.3829(2) 0.0675(15) Uani 1 1 d .
H13A H 0.9236 0.4800 0.4071 0.101 Uiso 1 1 calc R
H13B H 0.7691 0.5623 0.4175 0.101 Uiso 1 1 calc R
H13C H 0.9529 0.5606 0.3565 0.101 Uiso 1 1 calc R
C14 C 0.5005(9) 0.4341(4) 0.3719(3) 0.0822(16) Uani 1 1 d .
H14A H 0.3914 0.4105 0.3388 0.123 Uiso 1 1 calc R
H14B H 0.4231 0.4696 0.4066 0.123 Uiso 1 1 calc R
H14C H 0.5779 0.3875 0.3960 0.123 Uiso 1 1 calc R

loop_
_atom_site_aniso_label
_atom_site_aniso_U_11
_atom_site_aniso_U_22
_atom_site_aniso_U_33
_atom_site_aniso_U_23
_atom_site_aniso_U_13
_atom_site_aniso_U_12
Br 0.1466(6) 0.0436(3) 0.1218(5) 0.0036(3) 0.0027(5) 0.0015(3)
N1 0.102(3) 0.045(2) 0.076(3) 0.004(2) 0.038(2) 0.007(2)
N2 0.052(3) 0.049(2) 0.049(3) -0.0076(19) 0.008(2) -0.005(2)
O1 0.039(2) 0.083(2) 0.064(2) -0.0221(17) -0.0047(18) -0.0056(19)
O2 0.0438(18) 0.0477(16) 0.0432(16) -0.0116(14) 0.0024(15) -0.0008(14)
O3 0.078(3) 0.107(3) 0.054(2) -0.0065(19) -0.014(2) -0.026(2)
O4 0.098(3) 0.115(3) 0.074(3) 0.002(2) 0.018(2) -0.054(3)
C1 0.048(3) 0.050(2) 0.040(3) 0.000(2) 0.002(2) 0.002(2)
C2 0.049(3) 0.042(2) 0.042(3) -0.0040(18) -0.002(2) 0.008(2)
C3 0.045(3) 0.040(2) 0.043(3) 0.002(2) 0.003(2) -0.004(2)
C4 0.038(2) 0.043(2) 0.036(2) -0.0030(17) -0.0020(19) 0.003(2)
C5 0.040(3) 0.042(2) 0.037(2) -0.0049(17) 0.000(2) -0.001(2)
C6 0.049(3) 0.050(3) 0.050(3) 0.004(2) -0.013(2) -0.001(2)
C7 0.066(4) 0.058(3) 0.057(3) 0.011(2) -0.009(3) 0.018(3)
C8 0.072(4) 0.038(2) 0.059(3) -0.003(2) 0.002(3) 0.001(3)
C9 0.058(3) 0.047(3) 0.079(4) -0.013(3) -0.004(3) -0.006(3)
C10 0.044(3) 0.049(3) 0.068(3) -0.004(2) -0.014(2) 0.005(2)
C11 0.059(3) 0.052(3) 0.045(3) -0.012(2) -0.004(3) 0.013(3)
C12 0.114(5) 0.080(4) 0.085(4) -0.024(3) -0.030(4) 0.032(4)
C13 0.074(4) 0.069(3) 0.059(3) -0.024(3) 0.002(3) -0.005(3)
C14 0.064(4) 0.110(4) 0.073(3) -0.017(3) 0.022(3) -0.008(3)

loop_
_atom_type_symbol
_atom_type_description
_atom_type_scat_dispersion_real
_atom_type_scat_dispersion_imag
_atom_type_scat_source
C C 0.0033 0.0016 'International Tables Vol C Tables 4.2.6.8 and 6.1.1.4'
H H 0.0000 0.0000 'International Tables Vol C Tables 4.2.6.8 and 6.1.1.4'
N N 0.0061 0.0033 'International Tables Vol C Tables 4.2.6.8 and 6.1.1.4'
O O 0.0106 0.0060 'International Tables Vol C Tables 4.2.6.8 and 6.1.1.4'
Br Br -0.2901 2.4595 'International Tables Vol C Tables 4.2.6.8 and 6.1.1.4'

loop_
_geom_angle_atom_site_label_1
_geom_angle_atom_site_label_2
_geom_angle_atom_site_label_3
_geom_angle
C2 N1 H1A 120.0
C2 N1 H1B 120.0
H1A N1 H1B 120.0
O4 N2 O3 123.5(4)
O4 N2 C1 118.4(4)
O3 N2 C1 118.1(4)
C3 O2 C11 123.4(3)
N2 C1 C4 110.7(3)
N2 C1 H1D 109.5
C4 C1 H1D 109.5
N2 C1 H1E 109.5
C4 C1 H1E 109.5
H1D C1 H1E 108.1
N1 C2 C3 112.1(4)
N1 C2 C4 109.5(3)
C3 C2 C4 109.4(3)
N1 C2 H2 108.6
C3 C2 H2 108.6
C4 C2 H2 108.6
O1 C3 O2 125.3(4)
O1 C3 C2 123.4(4)
O2 C3 C2 111.3(4)
C1 C4 C5 112.9(3)
C1 C4 C2 107.5(3)
C5 C4 C2 111.8(3)
C1 C4 H4 108.2
C5 C4 H4 108.2
C2 C4 H4 108.2
C6 C5 C10 118.6(4)
C6 C5 C4 120.2(4)
C10 C5 C4 121.2(4)
C5 C6 C7 120.1(4)
C5 C6 H6 120.0
C7 C6 H6 120.0
C8 C7 C6 119.8(4)
C8 C7 H7 120.1
C6 C7 H7 120.1
C7 C8 C9 121.7(4)
C7 C8 Br 119.7(4)
C9 C8 Br 118.6(4)
C8 C9 C10 119.5(4)
C8 C9 H9 120.2
C10 C9 H9 120.2
C5 C10 C9 120.3(4)
C5 C10 H10 119.8
C9 C10 H10 119.8
O2 C11 C14 110.0(4)
O2 C11 C12 109.2(4)
C14 C11 C12 113.7(5)
O2 C11 C13 102.1(4)
C14 C11 C13 110.5(4)
C12 C11 C13 110.8(4)
C11 C12 H12A 109.5
C11 C12 H12B 109.5
H12A C12 H12B 109.5
C11 C12 H12C 109.5
H12A C12 H12C 109.5
H12B C12 H12C 109.5
C11 C13 H13A 109.5
C11 C13 H13B 109.5
H13A C13 H13B 109.5
C11 C13 H13C 109.5
H13A C13 H13C 109.5
H13B C13 H13C 109.5
C11 C14 H14A 109.5
C11 C14 H14B 109.5
H14A C14 H14B 109.5
C11 C14 H14C 109.5
H14A C14 H14C 109.5
H14B C14 H14C 109.5

loop_
_geom_bond_atom_site_label_1
_geom_bond_atom_site_label_2
_geom_bond_distance
Br C8 1.907(4)
N1 C2 1.434(5)
N1 H1A 0.8600
N1 H1B 0.8600
N2 O4 1.192(5)
N2 O3 1.202(4)
N2 C1 1.488(5)
O1 C3 1.210(5)
O2 C3 1.330(5)
O2 C11 1.481(5)
C1 C4 1.527(6)
C1 H1D 0.9700
C1 H1E 0.9700
C2 C3 1.513(6)
C2 C4 1.545(5)
C2 H2 0.9800
C4 C5 1.528(5)
C4 H4 0.9800
C5 C6 1.378(5)
C5 C10 1.384(6)
C6 C7 1.401(6)
C6 H6 0.9300
C7 C8 1.338(6)
C7 H7 0.9300
C8 C9 1.354(6)
C9 C10 1.389(6)
C9 H9 0.9300
C10 H10 0.9300
C11 C14 1.501(7)
C11 C12 1.507(6)
C11 C13 1.513(6)
C12 H12A 0.9600
C12 H12B 0.9600
C12 H12C 0.9600
C13 H13A 0.9600
C13 H13B 0.9600
C13 H13C 0.9600
C14 H14A 0.9600
C14 H14B 0.9600
C14 H14C 0.9600

loop_
_geom_hbond_atom_site_label_D
_geom_hbond_atom_site_label_H
_geom_hbond_atom_site_label_A
_geom_hbond_distance_DH
_geom_hbond_distance_HA
_geom_hbond_distance_DA
_geom_hbond_angle_DHA
_geom_hbond_site_symmetry_A
C10 H10 O1 0.93 2.53 3.450(6) 168.9 1_655

loop_
_geom_torsion_atom_site_label_1
_geom_torsion_atom_site_label_2
_geom_torsion_atom_site_label_3
_geom_torsion_atom_site_label_4
_geom_torsion
O4 N2 C1 C4 110.8(5)
O3 N2 C1 C4 -68.1(5)
C11 O2 C3 O1 0.0(6)
C11 O2 C3 C2 -178.9(3)
N1 C2 C3 O1 -57.5(6)
C4 C2 C3 O1 64.2(5)
N1 C2 C3 O2 121.4(4)
C4 C2 C3 O2 -116.9(4)
N2 C1 C4 C5 -57.3(4)
N2 C1 C4 C2 178.9(3)
N1 C2 C4 C1 -63.0(4)
C3 C2 C4 C1 173.8(3)
N1 C2 C4 C5 172.5(4)
C3 C2 C4 C5 49.4(5)
C1 C4 C5 C6 125.8(4)
C2 C4 C5 C6 -112.8(4)
C1 C4 C5 C10 -54.5(5)
C2 C4 C5 C10 66.9(5)
C10 C5 C6 C7 -0.7(6)
C4 C5 C6 C7 179.0(4)
C5 C6 C7 C8 -0.2(7)
C6 C7 C8 C9 0.7(7)
C6 C7 C8 Br -177.7(3)
C7 C8 C9 C10 -0.2(7)
Br C8 C9 C10 178.1(4)
C6 C5 C10 C9 1.1(7)
C4 C5 C10 C9 -178.5(4)
C8 C9 C10 C5 -0.7(7)
C3 O2 C11 C14 60.2(5)
C3 O2 C11 C12 -65.2(5)
C3 O2 C11 C13 177.5(4)
